data_1547679
loop_
_publ_author_name
'Shen, Kun'
'Wang, Qiu'

_publ_section_title
;
 Copper-Catalyzed Aminoalkynylation of Alkenes with Hypervalent Iodine
 Reagents
;
_journal_name_full 'Chem. Sci.'
_journal_paper_doi 10.1039/C7SC03420B
_journal_year 2017
_chemical_formula_moiety 'C27 H27 N O4, C4 H8 O2'
_chemical_formula_sum 'C31 H35 N O6'
_chemical_formula_weight 517.60
_chemical_name_common 'SK-V-211-2 major'
_space_group_crystal_system monoclinic
_space_group_IT_number 14
_space_group_name_Hall '-P 2ybc'
_space_group_name_H-M_alt 'P 1 21/c 1'
_symmetry_space_group_name_Hall '-P 2ybc'
_symmetry_space_group_name_H-M 'P 1 21/c 1'
_atom_sites_solution_hydrogens geom
_audit_update_record
;
2017-08-05 deposited with the CCDC.
2017-10-16 downloaded from the CCDC.
;
_cell_angle_alpha 90
_cell_angle_beta 92.9640(13)
_cell_angle_gamma 90
_cell_formula_units_Z 4
_cell_length_a 14.8729(4)
_cell_length_b 11.2262(3)
_cell_length_c 16.4910(5)
_cell_measurement_reflns_used 275
_cell_measurement_temperature 100.(2)
_cell_measurement_theta_max 30.3092
_cell_measurement_theta_min 2.6154
_cell_volume 2749.76(13)
_computing_cell_refinement 'APEX3 v2016.5-0 (Bruker AXS)'
_computing_data_collection 'Bruker Instrument Service v2013.12.0.0'
_computing_data_reduction 'SAINT V8.37A (Bruker AXS Inc., 2015)'
_computing_molecular_graphics 'shelXle (C.B. Huebschle, rev 786)'
_computing_structure_refinement 'SHELXL-2014/7 (Sheldrick, 2014)'
_diffrn_ambient_temperature 100.(2)
_diffrn_detector_area_resol_mean 8.3333
_diffrn_measured_fraction_theta_full 0.997
_diffrn_measured_fraction_theta_max 0.997
_diffrn_measurement_device_type 'Bruker-Nonius X8 Kappa APEX II'
_diffrn_measurement_method 'phi and omega scans'
_diffrn_radiation_monochromator graphite
_diffrn_radiation_type MoK\a
_diffrn_radiation_wavelength 0.71073
_diffrn_reflns_av_R_equivalents 0.0357
_diffrn_reflns_av_unetI/netI 0.0244
_diffrn_reflns_limit_h_max 24
_diffrn_reflns_limit_h_min -23
_diffrn_reflns_limit_k_max 18
_diffrn_reflns_limit_k_min -18
_diffrn_reflns_limit_l_max 18
_diffrn_reflns_limit_l_min -26
_diffrn_reflns_number 94581
_diffrn_reflns_theta_full 35.12
_diffrn_reflns_theta_max 35.12
_diffrn_reflns_theta_min 2.20
_diffrn_source 'fine-focus sealed tube'
_exptl_absorpt_coefficient_mu 0.086
_exptl_absorpt_correction_T_max 0.98
_exptl_absorpt_correction_T_min 0.91
_exptl_absorpt_correction_type multi-scan
_exptl_absorpt_process_details
;
SADABS-2016/2 - Bruker AXS area detector scaling and absorption correction
;
_exptl_crystal_colour colourless
_exptl_crystal_density_diffrn 1.250
_exptl_crystal_density_method 'not measured'
_exptl_crystal_description block
_exptl_crystal_F_000 1104
_exptl_crystal_size_max 0.538
_exptl_crystal_size_mid 0.392
_exptl_crystal_size_min 0.220
_refine_diff_density_max 0.868
_refine_diff_density_min -0.891
_refine_ls_extinction_method none
_refine_ls_goodness_of_fit_ref 1.042
_refine_ls_hydrogen_treatment constr
_refine_ls_matrix_type full
_refine_ls_number_parameters 348
_refine_ls_number_reflns 12175
_refine_ls_number_restraints 0
_refine_ls_restrained_S_all 1.042
_refine_ls_R_factor_all 0.0688
_refine_ls_R_factor_gt 0.0519
_refine_ls_shift/su_max 0.001
_refine_ls_shift/su_mean 0.000
_refine_ls_structure_factor_coef Fsqd
_refine_ls_weighting_details 'w=1/[\s^2^(Fo^2^)+(0.0820P)^2^+1.2208P] where P=(Fo^2^+2Fc^2^)/3'
_refine_ls_weighting_scheme calc
_refine_ls_wR_factor_gt 0.1448
_refine_ls_wR_factor_ref 0.1581
_reflns_number_gt 9610
_reflns_number_total 12175
_reflns_threshold_expression 'I > 2\s(I)'
_cod_data_source_file c7sc03420b2.cif
_cod_data_source_block rds624
_cod_depositor_comments
;
The following automatic conversions were performed:

'_exptl_absorpt_correction_type' value 'Multi-Scan' changed to
'multi-scan' according to
/home/data/users/saulius/crontab/automatic-downloads/rss-feeds/RSC/lib/dictionaries/cif_core.dic
dictionary named 'cif_core.dic' version 2.4.2 from 2011-04-26.

Automatic conversion script
Id: cif_fix_values 4973 2017-02-22 13:04:09Z antanas 
;
_cod_database_code 1547679

loop_
_space_group_symop_operation_xyz
'x, y, z'
'-x, y+1/2, -z+1/2'
'-x, -y, -z'
'x, -y-1/2, z-1/2'

loop_
_atom_site_type_symbol
_atom_site_label
_atom_site_fract_x
_atom_site_fract_y
_atom_site_fract_z
_atom_site_U_iso_or_equiv
_atom_site_adp_type
_atom_site_calc_flag
_atom_site_refinement_flags_adp
_atom_site_refinement_flags_posn
_atom_site_occupancy
O O1 0.63629(5) -0.05050(6) 0.48374(4) 0.01555(13) Uani d . . 1
O O2 0.58490(5) 0.15223(7) 0.56066(4) 0.01534(13) Uani d . . 1
O O3 0.22184(5) 0.17390(8) 0.12783(5) 0.01821(14) Uani d . . 1
O O4 0.21076(5) 0.09559(11) 0.27560(5) 0.0308(2) Uani d . . 1
N N1 0.58442(5) 0.14179(7) 0.47633(5) 0.01112(13) Uani d . . 1
C C1 0.51613(6) 0.20878(7) 0.42852(5) 0.00997(14) Uani d . . 1
H H1 0.4549 0.1815 0.4428 0.012 Uiso calc U R 1
C C2 0.53566(6) 0.16348(7) 0.34179(5) 0.00934(13) Uani d . . 1
C C3 0.61989(6) 0.22692(8) 0.31234(6) 0.01155(14) Uani d . . 1
H H3A 0.6735 0.1966 0.3439 0.014 Uiso calc U R 1
H H3B 0.6269 0.206 0.2547 0.014 Uiso calc U R 1
C C4 0.61751(6) 0.36227(8) 0.32004(6) 0.01466(16) Uani d . . 1
H H4A 0.6732 0.3967 0.2994 0.018 Uiso calc U R 1
H H4B 0.5655 0.3943 0.287 0.018 Uiso calc U R 1
C C5 0.60958(6) 0.39706(8) 0.40878(6) 0.01515(16) Uani d . . 1
H H5A 0.6077 0.4849 0.4135 0.018 Uiso calc U R 1
H H5B 0.6631 0.3681 0.4412 0.018 Uiso calc U R 1
C C6 0.52405(6) 0.34367(8) 0.44254(6) 0.01246(15) Uani d . . 1
H H6 0.5267 0.3579 0.5025 0.015 Uiso calc U R 1
C C7 0.56191(6) 0.03179(8) 0.35888(5) 0.01206(14) Uani d . . 1
H H7A 0.5085 -0.0207 0.3525 0.014 Uiso calc U R 1
H H7B 0.6076 0.0046 0.3214 0.014 Uiso calc U R 1
C C8 0.59976(6) 0.03088(8) 0.44547(5) 0.01132(14) Uani d . . 1
C C9 0.67374(7) 0.18205(12) 0.59154(7) 0.0227(2) Uani d . . 1
H H9A 0.6776 0.172 0.6507 0.034 Uiso calc U R 1
H H9B 0.6869 0.265 0.578 0.034 Uiso calc U R 1
H H9C 0.7175 0.1295 0.5671 0.034 Uiso calc U R 1
C C10 0.44249(6) 0.40179(8) 0.40771(6) 0.01489(16) Uani d . . 1
C C11 0.37432(7) 0.44776(9) 0.38016(6) 0.01629(17) Uani d . . 1
C C12 0.29596(7) 0.50131(9) 0.35179(7) 0.01743(17) Uani d . . 1
C C13 0.22705(7) 0.55240(10) 0.33031(7) 0.01823(18) Uani d . . 1
C C14 0.14626(6) 0.61805(9) 0.31118(6) 0.01617(17) Uani d . . 1
C C15 0.06250(7) 0.56997(11) 0.32845(7) 0.02137(19) Uani d . . 1
H H15 0.059 0.4918 0.3501 0.026 Uiso calc U R 1
C C16 -0.01534(7) 0.63644(12) 0.31396(8) 0.0256(2) Uani d . . 1
H H16 -0.0721 0.6035 0.3255 0.031 Uiso calc U R 1
C C17 -0.01057(8) 0.75073(12) 0.28272(8) 0.0257(2) Uani d . . 1
H H17 -0.064 0.7962 0.2735 0.031 Uiso calc U R 1
C C18 0.07231(8) 0.79901(11) 0.26486(8) 0.0248(2) Uani d . . 1
H H18 0.0754 0.8774 0.2434 0.03 Uiso calc U R 1
C C19 0.15046(7) 0.73272(10) 0.27836(7) 0.02070(19) Uani d . . 1
H H19 0.2069 0.7653 0.2653 0.025 Uiso calc U R 1
C C20 0.45325(6) 0.17291(7) 0.28312(5) 0.00970(13) Uani d . . 1
C C21 0.45791(6) 0.21430(8) 0.20430(5) 0.01223(15) Uani d . . 1
H H21 0.514 0.2417 0.1864 0.015 Uiso calc U R 1
C C22 0.38205(6) 0.21668(8) 0.15047(6) 0.01307(15) Uani d . . 1
H H22 0.3871 0.2456 0.0968 0.016 Uiso calc U R 1
C C23 0.29964(6) 0.17708(8) 0.17523(6) 0.01252(15) Uani d . . 1
C C24 0.29367(6) 0.13581(9) 0.25521(6) 0.01478(16) Uani d . . 1
C C25 0.36936(6) 0.13325(9) 0.30770(5) 0.01337(15) Uani d . . 1
H H25 0.3644 0.1041 0.3614 0.016 Uiso calc U R 1
C C26 0.22784(7) 0.20642(10) 0.04456(6) 0.01979(19) Uani d . . 1
H H26A 0.2509 0.288 0.0412 0.03 Uiso calc U R 1
H H26B 0.168 0.2019 0.0169 0.03 Uiso calc U R 1
H H26C 0.2688 0.1517 0.0185 0.03 Uiso calc U R 1
C C27 0.18786(8) 0.11500(17) 0.35675(8) 0.0359(3) Uani d . . 1
H H27A 0.2256 0.0647 0.3932 0.054 Uiso calc U R 1
H H27B 0.1244 0.0949 0.3623 0.054 Uiso calc U R 1
H H27C 0.1978 0.1989 0.3709 0.054 Uiso calc U R 1
O O1S -0.00792(8) 0.81083(13) 0.05570(9) 0.0501(3) Uani d . . 1
O O2S 0.12522(6) 0.71439(9) 0.06310(7) 0.0313(2) Uani d . . 1
C C1S 0.07167(9) 0.81341(12) 0.05117(9) 0.0280(2) Uani d . . 1
C C2S 0.12678(9) 0.92287(13) 0.04103(9) 0.0311(3) Uani d . . 1
H H2SA 0.1695 0.9094 -0.0013 0.047 Uiso calc U R 1
H H2SB 0.1599 0.9415 0.0924 0.047 Uiso calc U R 1
H H2SC 0.0871 0.9897 0.0254 0.047 Uiso calc U R 1
C C3S 0.07744(10) 0.60424(13) 0.07964(11) 0.0368(3) Uani d . . 1
H H3SA 0.0335 0.586 0.0342 0.044 Uiso calc U R 1
H H3SB 0.0443 0.6127 0.1299 0.044 Uiso calc U R 1
C C4S 0.14528(13) 0.50579(16) 0.08933(12) 0.0462(4) Uani d . . 1
H H4SA 0.1814 0.5028 0.0414 0.069 Uiso calc U R 1
H H4SB 0.114 0.4297 0.0952 0.069 Uiso calc U R 1
H H4SC 0.1847 0.5205 0.1378 0.069 Uiso calc U R 1

loop_
_atom_site_aniso_label
_atom_site_aniso_U_11
_atom_site_aniso_U_22
_atom_site_aniso_U_33
_atom_site_aniso_U_12
_atom_site_aniso_U_13
_atom_site_aniso_U_23
O1 0.0182(3) 0.0123(3) 0.0158(3) 0.0022(2) -0.0022(2) 0.0042(2)
O2 0.0146(3) 0.0230(3) 0.0083(3) 0.0009(2) -0.0003(2) -0.0004(2)
O3 0.0122(3) 0.0280(4) 0.0139(3) -0.0032(3) -0.0042(2) 0.0018(3)
O4 0.0133(3) 0.0638(7) 0.0155(3) -0.0152(4) 0.0015(3) 0.0010(4)
N1 0.0137(3) 0.0114(3) 0.0081(3) 0.0013(2) -0.0012(2) 0.0002(2)
C1 0.0096(3) 0.0096(3) 0.0106(3) 0.0002(2) -0.0004(2) 0.0003(3)
C2 0.0096(3) 0.0087(3) 0.0097(3) -0.0002(2) 0.0002(2) 0.0009(2)
C3 0.0095(3) 0.0123(3) 0.0129(3) -0.0002(3) 0.0009(3) 0.0020(3)
C4 0.0135(4) 0.0122(3) 0.0183(4) -0.0025(3) 0.0010(3) 0.0038(3)
C5 0.0138(4) 0.0106(3) 0.0209(4) -0.0025(3) -0.0010(3) -0.0008(3)
C6 0.0119(3) 0.0103(3) 0.0151(4) 0.0018(3) -0.0011(3) -0.0013(3)
C7 0.0159(4) 0.0087(3) 0.0113(3) 0.0006(3) -0.0016(3) 0.0003(3)
C8 0.0117(3) 0.0104(3) 0.0119(3) -0.0004(3) 0.0002(3) 0.0018(3)
C9 0.0183(4) 0.0321(5) 0.0171(4) -0.0002(4) -0.0056(3) -0.0070(4)
C10 0.0147(4) 0.0117(3) 0.0182(4) 0.0020(3) 0.0005(3) -0.0014(3)
C11 0.0150(4) 0.0141(4) 0.0198(4) 0.0023(3) 0.0008(3) -0.0002(3)
C12 0.0144(4) 0.0168(4) 0.0211(4) 0.0021(3) 0.0006(3) 0.0010(3)
C13 0.0136(4) 0.0187(4) 0.0222(4) 0.0016(3) -0.0002(3) 0.0001(3)
C14 0.0111(3) 0.0188(4) 0.0183(4) 0.0019(3) -0.0015(3) -0.0001(3)
C15 0.0129(4) 0.0252(5) 0.0257(5) -0.0014(3) -0.0012(3) 0.0024(4)
C16 0.0110(4) 0.0388(6) 0.0269(5) 0.0007(4) -0.0005(4) 0.0012(5)
C17 0.0160(4) 0.0344(6) 0.0264(5) 0.0101(4) -0.0035(4) -0.0025(4)
C18 0.0207(5) 0.0227(5) 0.0301(6) 0.0061(4) -0.0056(4) 0.0022(4)
C19 0.0136(4) 0.0216(4) 0.0265(5) 0.0013(3) -0.0027(3) 0.0032(4)
C20 0.0094(3) 0.0091(3) 0.0105(3) -0.0008(2) -0.0002(2) 0.0005(3)
C21 0.0113(3) 0.0133(3) 0.0119(3) -0.0022(3) -0.0005(3) 0.0030(3)
C22 0.0126(3) 0.0146(4) 0.0118(3) -0.0020(3) -0.0018(3) 0.0027(3)
C23 0.0109(3) 0.0142(4) 0.0122(3) -0.0007(3) -0.0019(3) -0.0009(3)
C24 0.0101(3) 0.0218(4) 0.0124(4) -0.0036(3) 0.0006(3) -0.0003(3)
C25 0.0115(3) 0.0178(4) 0.0108(3) -0.0035(3) 0.0002(3) 0.0013(3)
C26 0.0194(4) 0.0240(5) 0.0153(4) -0.0033(4) -0.0061(3) 0.0037(3)
C27 0.0145(4) 0.0742(11) 0.0196(5) -0.0002(5) 0.0054(4) 0.0081(6)
O1S 0.0310(6) 0.0538(8) 0.0648(9) 0.0022(5) -0.0041(5) -0.0054(7)
O2S 0.0234(4) 0.0292(5) 0.0416(6) 0.0001(3) 0.0031(4) -0.0029(4)
C1S 0.0229(5) 0.0282(6) 0.0326(6) 0.0005(4) -0.0014(4) -0.0050(5)
C2S 0.0294(6) 0.0305(6) 0.0329(6) -0.0034(5) -0.0015(5) -0.0003(5)
C3S 0.0328(7) 0.0292(6) 0.0485(9) -0.0022(5) 0.0041(6) -0.0061(6)
C4S 0.0521(10) 0.0357(8) 0.0527(10) 0.0111(7) 0.0209(8) 0.0003(7)

loop_
_atom_type_symbol
_atom_type_description
_atom_type_scat_dispersion_real
_atom_type_scat_dispersion_imag
_atom_type_scat_source
C C 0.0033 0.0016 'International Tables Vol C Tables 4.2.6.8 and 6.1.1.4'
H H 0.0000 0.0000 'International Tables Vol C Tables 4.2.6.8 and 6.1.1.4'
N N 0.0061 0.0033 'International Tables Vol C Tables 4.2.6.8 and 6.1.1.4'
O O 0.0106 0.0060 'International Tables Vol C Tables 4.2.6.8 and 6.1.1.4'

loop_
_geom_angle_atom_site_label_1
_geom_angle_atom_site_label_2
_geom_angle_atom_site_label_3
_geom_angle
N1 O2 C9 109.36(7)
C23 O3 C26 116.83(8)
C24 O4 C27 116.41(9)
C8 N1 O2 117.05(7)
C8 N1 C1 113.08(7)
O2 N1 C1 117.51(7)
N1 C1 C6 112.37(7)
N1 C1 C2 99.77(6)
C6 C1 C2 116.31(7)
N1 C1 H1 109.3
C6 C1 H1 109.3
C2 C1 H1 109.3
C20 C2 C3 114.05(7)
C20 C2 C7 111.58(7)
C3 C2 C7 107.26(7)
C20 C2 C1 112.17(7)
C3 C2 C1 109.35(7)
C7 C2 C1 101.61(7)
C4 C3 C2 114.29(7)
C4 C3 H3A 108.7
C2 C3 H3A 108.7
C4 C3 H3B 108.7
C2 C3 H3B 108.7
H3A C3 H3B 107.6
C5 C4 C3 109.77(8)
C5 C4 H4A 109.7
C3 C4 H4A 109.7
C5 C4 H4B 109.7
C3 C4 H4B 109.7
H4A C4 H4B 108.2
C4 C5 C6 110.76(7)
C4 C5 H5A 109.5
C6 C5 H5A 109.5
C4 C5 H5B 109.5
C6 C5 H5B 109.5
H5A C5 H5B 108.1
C10 C6 C1 108.91(7)
C10 C6 C5 111.57(8)
C1 C6 C5 112.87(7)
C10 C6 H6 107.8
C1 C6 H6 107.8
C5 C6 H6 107.8
C8 C7 C2 104.87(7)
C8 C7 H7A 110.8
C2 C7 H7A 110.8
C8 C7 H7B 110.8
C2 C7 H7B 110.8
H7A C7 H7B 108.8
O1 C8 N1 124.50(8)
O1 C8 C7 128.95(8)
N1 C8 C7 106.55(7)
O2 C9 H9A 109.5
O2 C9 H9B 109.5
H9A C9 H9B 109.5
O2 C9 H9C 109.5
H9A C9 H9C 109.5
H9B C9 H9C 109.5
C11 C10 C6 178.46(11)
C10 C11 C12 177.79(11)
C13 C12 C11 176.56(12)
C12 C13 C14 175.24(12)
C19 C14 C15 119.43(9)
C19 C14 C13 120.36(9)
C15 C14 C13 120.15(10)
C16 C15 C14 120.04(11)
C16 C15 H15 120.0
C14 C15 H15 120.0
C17 C16 C15 120.24(10)
C17 C16 H16 119.9
C15 C16 H16 119.9
C16 C17 C18 120.14(10)
C16 C17 H17 119.9
C18 C17 H17 119.9
C19 C18 C17 120.03(11)
C19 C18 H18 120.0
C17 C18 H18 120.0
C18 C19 C14 120.10(10)
C18 C19 H19 120.0
C14 C19 H19 120.0
C21 C20 C25 117.74(8)
C21 C20 C2 122.73(7)
C25 C20 C2 119.46(8)
C20 C21 C22 121.58(8)
C20 C21 H21 119.2
C22 C21 H21 119.2
C23 C22 C21 120.25(8)
C23 C22 H22 119.9
C21 C22 H22 119.9
O3 C23 C22 125.26(8)
O3 C23 C24 115.90(8)
C22 C23 C24 118.84(8)
O4 C24 C25 123.53(9)
O4 C24 C23 116.11(8)
C25 C24 C23 120.32(8)
C24 C25 C20 121.26(8)
C24 C25 H25 119.4
C20 C25 H25 119.4
O3 C26 H26A 109.5
O3 C26 H26B 109.5
H26A C26 H26B 109.5
O3 C26 H26C 109.5
H26A C26 H26C 109.5
H26B C26 H26C 109.5
O4 C27 H27A 109.5
O4 C27 H27B 109.5
H27A C27 H27B 109.5
O4 C27 H27C 109.5
H27A C27 H27C 109.5
H27B C27 H27C 109.5
C1S O2S C3S 115.32(11)
O1S C1S O2S 122.80(14)
O1S C1S C2S 125.54(14)
O2S C1S C2S 111.37(11)
C1S C2S H2SA 109.5
C1S C2S H2SB 109.5
H2SA C2S H2SB 109.5
C1S C2S H2SC 109.5
H2SA C2S H2SC 109.5
H2SB C2S H2SC 109.5
O2S C3S C4S 108.25(13)
O2S C3S H3SA 110.0
C4S C3S H3SA 110.0
O2S C3S H3SB 110.0
C4S C3S H3SB 110.0
H3SA C3S H3SB 108.4
C3S C4S H4SA 109.5
C3S C4S H4SB 109.5
H4SA C4S H4SB 109.5
C3S C4S H4SC 109.5
H4SA C4S H4SC 109.5
H4SB C4S H4SC 109.5

loop_
_geom_bond_atom_site_label_1
_geom_bond_atom_site_label_2
_geom_bond_distance
O1 C8 1.2217(11)
O2 N1 1.3952(10)
O2 C9 1.4309(13)
O3 C23 1.3631(11)
O3 C26 1.4281(13)
O4 C24 1.3713(12)
O4 C27 1.4147(15)
N1 C8 1.3686(12)
N1 C1 1.4615(11)
C1 C6 1.5354(12)
C1 C2 1.5594(12)
C1 H1 1.0
C2 C20 1.5254(12)
C2 C3 1.5411(12)
C2 C7 1.5511(12)
C3 C4 1.5254(13)
C3 H3A 0.99
C3 H3B 0.99
C4 C5 1.5250(14)
C4 H4A 0.99
C4 H4B 0.99
C5 C6 1.5365(13)
C5 H5A 0.99
C5 H5B 0.99
C6 C10 1.4679(13)
C6 H6 1.0
C7 C8 1.5077(12)
C7 H7A 0.99
C7 H7B 0.99
C9 H9A 0.98
C9 H9B 0.98
C9 H9C 0.98
C10 C11 1.2054(13)
C11 C12 1.3719(14)
C12 C13 1.2113(14)
C13 C14 1.4309(14)
C14 C19 1.3990(15)
C14 C15 1.4004(14)
C15 C16 1.3878(16)
C15 H15 0.95
C16 C17 1.3857(19)
C16 H16 0.95
C17 C18 1.3920(18)
C17 H17 0.95
C18 C19 1.3884(15)
C18 H18 0.95
C19 H19 0.95
C20 C21 1.3856(12)
C20 C25 1.4041(12)
C21 C22 1.3993(12)
C21 H21 0.95
C22 C23 1.3850(13)
C22 H22 0.95
C23 C24 1.4051(13)
C24 C25 1.3844(13)
C25 H25 0.95
C26 H26A 0.98
C26 H26B 0.98
C26 H26C 0.98
C27 H27A 0.98
C27 H27B 0.98
C27 H27C 0.98
O1S C1S 1.1904(18)
O2S C1S 1.3756(16)
O2S C3S 1.4590(18)
C1S C2S 1.4913(19)
C2S H2SA 0.98
C2S H2SB 0.98
C2S H2SC 0.98
C3S C4S 1.500(2)
C3S H3SA 0.99
C3S H3SB 0.99
C4S H4SA 0.98
C4S H4SB 0.98
C4S H4SC 0.98

loop_
_geom_torsion_atom_site_label_1
_geom_torsion_atom_site_label_2
_geom_torsion_atom_site_label_3
_geom_torsion_atom_site_label_4
_geom_torsion
C9 O2 N1 C8 91.77(10)
C9 O2 N1 C1 -128.56(9)
C8 N1 C1 C6 -158.40(8)
O2 N1 C1 C6 60.40(10)
C8 N1 C1 C2 -34.54(9)
O2 N1 C1 C2 -175.74(7)
N1 C1 C2 C20 154.98(7)
C6 C1 C2 C20 -83.96(9)
N1 C1 C2 C3 -77.46(8)
C6 C1 C2 C3 43.61(9)
N1 C1 C2 C7 35.70(8)
C6 C1 C2 C7 156.76(7)
C20 C2 C3 C4 75.72(10)
C7 C2 C3 C4 -160.19(7)
C1 C2 C3 C4 -50.78(10)
C2 C3 C4 C5 60.09(10)
C3 C4 C5 C6 -58.85(10)
N1 C1 C6 C10 -167.35(8)
C2 C1 C6 C10 78.56(9)
N1 C1 C6 C5 68.16(10)
C2 C1 C6 C5 -45.94(10)
C4 C5 C6 C10 -70.62(10)
C4 C5 C6 C1 52.41(10)
C20 C2 C7 C8 -147.17(7)
C3 C2 C7 C8 87.25(8)
C1 C2 C7 C8 -27.46(8)
O2 N1 C8 O1 -20.22(13)
C1 N1 C8 O1 -161.61(9)
O2 N1 C8 C7 158.88(7)
C1 N1 C8 C7 17.48(10)
C2 C7 C8 O1 -173.10(9)
C2 C7 C8 N1 7.86(9)
C19 C14 C15 C16 -0.79(17)
C13 C14 C15 C16 176.47(11)
C14 C15 C16 C17 -0.29(19)
C15 C16 C17 C18 0.72(19)
C16 C17 C18 C19 -0.05(19)
C17 C18 C19 C14 -1.04(19)
C15 C14 C19 C18 1.46(17)
C13 C14 C19 C18 -175.80(11)
C3 C2 C20 C21 11.78(12)
C7 C2 C20 C21 -109.95(9)
C1 C2 C20 C21 136.80(8)
C3 C2 C20 C25 -171.28(8)
C7 C2 C20 C25 66.99(10)
C1 C2 C20 C25 -46.27(10)
C25 C20 C21 C22 -0.12(13)
C2 C20 C21 C22 176.87(8)
C20 C21 C22 C23 -0.05(14)
C26 O3 C23 C22 4.57(14)
C26 O3 C23 C24 -175.15(9)
C21 C22 C23 O3 -179.11(9)
C21 C22 C23 C24 0.60(14)
C27 O4 C24 C25 35.73(18)
C27 O4 C24 C23 -146.60(12)
O3 C23 C24 O4 1.00(14)
C22 C23 C24 O4 -178.74(10)
O3 C23 C24 C25 178.74(9)
C22 C23 C24 C25 -0.99(15)
O4 C24 C25 C20 178.42(10)
C23 C24 C25 C20 0.85(15)
C21 C20 C25 C24 -0.29(14)
C2 C20 C25 C24 -177.38(9)
C3S O2S C1S O1S 1.6(2)
C3S O2S C1S C2S 175.66(12)
C1S O2S C3S C4S 178.88(13)
